data_1550150
loop_
_publ_author_name
'Wang, Wenguang'
'Chu, Xiaoxiao'
'Jin, Jihao'
'Ming, Bangrong'
'Pang, Maofu'
'Yu, Xin'
'Tung, Chen-Ho'

_publ_section_title
;
 Bimetallic Nickel-Cobalt Hydride in H2 Activation and Catalytic Proton
 Reduction
;
_journal_name_full 'Chemical Science'
_journal_paper_doi 10.1039/C8SC04346A
_journal_year 2019
_chemical_formula_moiety 'B F4, C39 H46 Co Ni P2 S2, 2(C H2 Cl2)'
_chemical_formula_sum 'C41 H49 B Cl4 Co F4 Ni P2 S2'
_chemical_formula_weight 1014.11
_space_group_crystal_system triclinic
_space_group_IT_number 2
_space_group_name_Hall '-P 1'
_space_group_name_H-M_alt 'P -1'
_symmetry_space_group_name_Hall '-P 1'
_symmetry_space_group_name_H-M 'P -1'
_atom_sites_solution_hydrogens mixed
_audit_creation_date 2018-02-27
_audit_creation_method
;
Olex2 1.2-beta
(compiled 2018.02.02 svn.r3481 for OlexSys, GUI svn.r5470)
;
_audit_update_record
;
2018-05-08 deposited with the CCDC.
2018-10-29 downloaded from the CCDC.
;
_cell_angle_alpha 78.527(4)
_cell_angle_beta 79.830(4)
_cell_angle_gamma 69.506(4)
_cell_formula_units_Z 2
_cell_length_a 10.9745(5)
_cell_length_b 13.3310(6)
_cell_length_c 17.0646(8)
_cell_measurement_reflns_used 9557
_cell_measurement_temperature 293(2)
_cell_measurement_theta_max 76.4270
_cell_measurement_theta_min 4.0830
_cell_volume 2276.23(19)
_computing_molecular_graphics 'Olex2 (Dolomanov et al., 2009)'
_computing_publication_material 'Olex2 (Dolomanov et al., 2009)'
_computing_structure_refinement 'ShelXL (Sheldrick, 2015)'
_diffrn_ambient_temperature 293(2)
_diffrn_measured_fraction_theta_full 0.989
_diffrn_measured_fraction_theta_max 0.943
_diffrn_measurement_device_type 'XtaLAB Synergy, Dualflex, HyPix'
_diffrn_radiation_type CuK\a
_diffrn_radiation_wavelength 1.54184
_diffrn_reflns_av_R_equivalents 0.0523
_diffrn_reflns_av_unetI/netI 0.0590
_diffrn_reflns_Laue_measured_fraction_full 0.989
_diffrn_reflns_Laue_measured_fraction_max 0.943
_diffrn_reflns_limit_h_max 10
_diffrn_reflns_limit_h_min -13
_diffrn_reflns_limit_k_max 16
_diffrn_reflns_limit_k_min -16
_diffrn_reflns_limit_l_max 21
_diffrn_reflns_limit_l_min -20
_diffrn_reflns_number 23062
_diffrn_reflns_point_group_measured_fraction_full 0.989
_diffrn_reflns_point_group_measured_fraction_max 0.943
_diffrn_reflns_theta_full 67.684
_diffrn_reflns_theta_max 76.973
_diffrn_reflns_theta_min 4.131
_exptl_absorpt_coefficient_mu 7.431
_exptl_crystal_density_diffrn 1.480
_exptl_crystal_description block
_exptl_crystal_F_000 1042
_refine_diff_density_max 2.591
_refine_diff_density_min -1.650
_refine_diff_density_rms 0.131
_refine_ls_extinction_method none
_refine_ls_goodness_of_fit_ref 1.061
_refine_ls_hydrogen_treatment mixed
_refine_ls_matrix_type full
_refine_ls_number_parameters 514
_refine_ls_number_reflns 9066
_refine_ls_number_restraints 0
_refine_ls_restrained_S_all 1.061
_refine_ls_R_factor_all 0.0874
_refine_ls_R_factor_gt 0.0715
_refine_ls_shift/su_max 0.000
_refine_ls_shift/su_mean 0.000
_refine_ls_structure_factor_coef Fsqd
_refine_ls_weighting_details 'w=1/[\s^2^(Fo^2^)+(0.1040P)^2^+8.1147P] where P=(Fo^2^+2Fc^2^)/3'
_refine_ls_weighting_scheme calc
_refine_ls_wR_factor_gt 0.1854
_refine_ls_wR_factor_ref 0.2049
_reflns_Friedel_coverage 0.000
_reflns_number_gt 7735
_reflns_number_total 9066
_reflns_threshold_expression 'I > 2\s(I)'
_cod_data_source_file c8sc04346a2.cif
_cod_data_source_block 180226cxx-1_sq
_cod_database_code 1550150
_shelx_shelxl_version_number 2014/7
_shelx_space_group_comment
;
The symmetry employed for this shelxl refinement is uniquely defined
by the following loop, which should always be used as a source of
symmetry information in preference to the above space-group names.
They are only intended as comments.
;
_olex2_refinement_description
;
1. Fixed Uiso
 At 1.2 times of:
  All C(H) groups, All C(H,H) groups
 At 1.5 times of:
  All C(H,H,H) groups
2.a Secondary CH2 refined with riding coordinates:
 C1(H1A,H1B), C2(H2A,H2B), C3(H3A,H3B), C38(H38A,H38B), C39(H39A,H39B),
 C40(H40A,H40B), C41(H41A,H41B)
2.b Aromatic/amide H refined with riding coordinates:
 C14(H14), C15(H15), C16(H16), C17(H17), C19(H19), C20(H20), C21(H21),
 C22(H22), C23(H23), C24(H24), C26(H26), C27(H27), C28(H28), C29(H29), C31(H31),
  C32(H32), C33(H33), C34(H34), C35(H35), C36(H36)
2.c Idealised Me refined as rotating group:
 C9(H9A,H9B,H9C), C10(H10A,H10B,H10C), C11(H11A,H11B,H11C), C12(H12A,H12B,
 H12C), C13(H13A,H13B,H13C)
;
_olex2_submission_special_instructions 'No special instructions were received'

loop_
_space_group_symop_operation_xyz
'x, y, z'
'-x, -y, -z'

loop_
_atom_site_label
_atom_site_type_symbol
_atom_site_fract_x
_atom_site_fract_y
_atom_site_fract_z
_atom_site_U_iso_or_equiv
_atom_site_adp_type
_atom_site_occupancy
_atom_site_site_symmetry_order
_atom_site_calc_flag
_atom_site_refinement_flags_posn
B1 B 0.9611(6) 0.2500(5) 0.7292(4) 0.0311(12) Uani 1 1 d .
F1 F 0.8970(3) 0.2665(3) 0.80542(19) 0.0415(8) Uani 1 1 d .
F2 F 0.9058(5) 0.1924(4) 0.6961(2) 0.0698(13) Uani 1 1 d .
F3 F 1.0924(3) 0.1920(3) 0.7348(2) 0.0514(9) Uani 1 1 d .
F4 F 0.9513(3) 0.3488(3) 0.6806(2) 0.0489(9) Uani 1 1 d .
C1 C 0.1235(6) 0.8919(5) 0.7038(4) 0.0465(15) Uani 1 1 d .
H1A H 0.0627 0.8784 0.6757 0.056 Uiso 1 1 calc R
H1B H 0.0739 0.9510 0.7339 0.056 Uiso 1 1 calc R
C2 C 0.2235(8) 0.9278(5) 0.6418(4) 0.0544(18) Uani 1 1 d .
H2A H 0.2731 0.8690 0.6115 0.065 Uiso 1 1 calc R
H2B H 0.1772 0.9884 0.6043 0.065 Uiso 1 1 calc R
C3 C 0.3177(7) 0.9610(5) 0.6768(4) 0.0497(17) Uani 1 1 d .
H3A H 0.2675 1.0176 0.7089 0.060 Uiso 1 1 calc R
H3B H 0.3693 0.9917 0.6329 0.060 Uiso 1 1 calc R
C4 C 0.1789(5) 0.9148(4) 0.9197(3) 0.0267(10) Uani 1 1 d .
C5 C 0.3028(5) 0.9281(4) 0.9111(3) 0.0280(10) Uani 1 1 d .
C6 C 0.3970(5) 0.8280(4) 0.9417(3) 0.0278(10) Uani 1 1 d .
C7 C 0.3270(5) 0.7524(4) 0.9728(3) 0.0252(9) Uani 1 1 d .
C8 C 0.1940(5) 0.8046(4) 0.9588(3) 0.0246(9) Uani 1 1 d .
C9 C 0.0873(5) 0.7554(5) 0.9836(3) 0.0331(11) Uani 1 1 d .
H9A H 0.0149 0.7958 0.9533 0.050 Uiso 1 1 calc GR
H9B H 0.0587 0.7568 1.0400 0.050 Uiso 1 1 calc GR
H9C H 0.1196 0.6818 0.9733 0.050 Uiso 1 1 calc GR
C10 C 0.0547(6) 0.9984(5) 0.8943(3) 0.0416(14) Uani 1 1 d .
H10A H 0.0746 1.0449 0.8468 0.062 Uiso 1 1 calc GR
H10B H 0.0115 1.0407 0.9367 0.062 Uiso 1 1 calc GR
H10C H -0.0018 0.9632 0.8830 0.062 Uiso 1 1 calc GR
C11 C 0.3346(7) 1.0305(4) 0.8767(4) 0.0431(14) Uani 1 1 d .
H11A H 0.4162 1.0133 0.8424 0.065 Uiso 1 1 calc GR
H11B H 0.3415 1.0641 0.9198 0.065 Uiso 1 1 calc GR
H11C H 0.2663 1.0793 0.8460 0.065 Uiso 1 1 calc GR
C12 C 0.5384(6) 0.8079(5) 0.9435(4) 0.0447(14) Uani 1 1 d .
H12A H 0.5850 0.7317 0.9464 0.067 Uiso 1 1 calc GR
H12B H 0.5497 0.8332 0.9897 0.067 Uiso 1 1 calc GR
H12C H 0.5719 0.8459 0.8955 0.067 Uiso 1 1 calc GR
C13 C 0.3831(6) 0.6402(4) 1.0171(3) 0.0364(12) Uani 1 1 d .
H13A H 0.3308 0.5972 1.0132 0.055 Uiso 1 1 calc GR
H13B H 0.3829 0.6440 1.0727 0.055 Uiso 1 1 calc GR
H13C H 0.4712 0.6077 0.9938 0.055 Uiso 1 1 calc GR
C14 C 0.8806(6) 0.5407(5) 0.8560(4) 0.0424(13) Uani 1 1 d .
H14 H 0.9222 0.4824 0.8927 0.051 Uiso 1 1 calc R
C15 C 0.9087(5) 0.6358(6) 0.8449(4) 0.0439(14) Uani 1 1 d .
H15 H 0.9687 0.6416 0.8746 0.053 Uiso 1 1 calc R
C16 C 0.8484(6) 0.7224(5) 0.7899(4) 0.0423(14) Uani 1 1 d .
H16 H 0.8681 0.7863 0.7824 0.051 Uiso 1 1 calc R
C17 C 0.7584(5) 0.7141(5) 0.7458(4) 0.0353(12) Uani 1 1 d .
H17 H 0.7188 0.7723 0.7083 0.042 Uiso 1 1 calc R
C18 C 0.7270(4) 0.6193(4) 0.7572(3) 0.0252(9) Uani 1 1 d .
C19 C 0.7894(5) 0.5315(4) 0.8122(3) 0.0303(10) Uani 1 1 d .
H19 H 0.7705 0.4673 0.8198 0.036 Uiso 1 1 calc R
C20 C 0.7753(6) 0.5816(5) 0.5564(3) 0.0368(12) Uani 1 1 d .
H20 H 0.8222 0.5157 0.5842 0.044 Uiso 1 1 calc R
C21 C 0.8174(6) 0.6122(6) 0.4766(4) 0.0430(14) Uani 1 1 d .
H21 H 0.8915 0.5659 0.4510 0.052 Uiso 1 1 calc R
C22 C 0.7524(7) 0.7079(6) 0.4358(4) 0.0493(16) Uani 1 1 d .
H22 H 0.7834 0.7285 0.3829 0.059 Uiso 1 1 calc R
C23 C 0.6411(9) 0.7748(6) 0.4721(5) 0.077(3) Uani 1 1 d .
H23 H 0.5958 0.8406 0.4435 0.093 Uiso 1 1 calc R
C24 C 0.5949(7) 0.7454(5) 0.5512(4) 0.062(2) Uani 1 1 d .
H24 H 0.5177 0.7906 0.5751 0.075 Uiso 1 1 calc R
C25 C 0.6637(5) 0.6490(4) 0.5948(3) 0.0264(10) Uani 1 1 d .
C26 C 0.2209(6) 0.6782(5) 0.4839(3) 0.0375(12) Uani 1 1 d .
H26 H 0.2547 0.6955 0.4310 0.045 Uiso 1 1 calc R
C27 C 0.0887(6) 0.6951(6) 0.5028(4) 0.0449(14) Uani 1 1 d .
H27 H 0.0332 0.7241 0.4627 0.054 Uiso 1 1 calc R
C28 C 0.0386(6) 0.6688(6) 0.5811(4) 0.0439(14) Uani 1 1 d .
H28 H -0.0507 0.6804 0.5937 0.053 Uiso 1 1 calc R
C29 C 0.1207(5) 0.6251(5) 0.6413(3) 0.0349(12) Uani 1 1 d .
H29 H 0.0861 0.6081 0.6941 0.042 Uiso 1 1 calc R
C30 C 0.2550(5) 0.6069(4) 0.6227(3) 0.0277(10) Uani 1 1 d .
C31 C 0.3046(5) 0.6353(4) 0.5440(3) 0.0325(11) Uani 1 1 d .
H31 H 0.3935 0.6259 0.5313 0.039 Uiso 1 1 calc R
C32 C 0.2456(5) 0.4025(4) 0.7685(4) 0.0345(11) Uani 1 1 d .
H32 H 0.2467 0.3931 0.7158 0.041 Uiso 1 1 calc R
C33 C 0.1998(6) 0.3378(5) 0.8320(4) 0.0431(14) Uani 1 1 d .
H33 H 0.1687 0.2856 0.8218 0.052 Uiso 1 1 calc R
C34 C 0.1999(6) 0.3499(4) 0.9097(4) 0.0401(13) Uani 1 1 d .
H34 H 0.1705 0.3050 0.9520 0.048 Uiso 1 1 calc R
C35 C 0.2438(5) 0.4289(4) 0.9257(3) 0.0350(11) Uani 1 1 d .
H35 H 0.2434 0.4371 0.9787 0.042 Uiso 1 1 calc R
C36 C 0.2885(5) 0.4958(4) 0.8621(3) 0.0279(10) Uani 1 1 d .
H36 H 0.3169 0.5493 0.8726 0.033 Uiso 1 1 calc R
C37 C 0.2907(5) 0.4827(4) 0.7837(3) 0.0256(10) Uani 1 1 d .
C38 C 0.5150(5) 0.4654(4) 0.6639(3) 0.0267(10) Uani 1 1 d .
H38A H 0.5077 0.3934 0.6741 0.032 Uiso 1 1 calc R
H38B H 0.5344 0.4848 0.6063 0.032 Uiso 1 1 calc R
C39 C 0.6233(4) 0.4678(4) 0.7078(3) 0.0251(9) Uani 1 1 d .
H39A H 0.7087 0.4279 0.6829 0.030 Uiso 1 1 calc R
H39B H 0.6132 0.4358 0.7638 0.030 Uiso 1 1 calc R
Co1 Co 0.31435(7) 0.80255(5) 0.85182(4) 0.01842(19) Uani 1 1 d .
H H 0.401(5) 0.693(4) 0.846(3) 0.012(11) Uiso 1 1 d .
Ni1 Ni 0.40258(7) 0.69509(6) 0.73384(4) 0.0202(2) Uani 1 1 d .
P1 P 0.36122(11) 0.56358(9) 0.70178(7) 0.0224(2) Uani 1 1 d .
P2 P 0.60693(11) 0.61140(9) 0.69988(7) 0.0214(2) Uani 1 1 d .
S1 S 0.19187(11) 0.77111(10) 0.77507(7) 0.0255(3) Uani 1 1 d .
S2 S 0.42991(12) 0.85272(9) 0.73957(8) 0.0295(3) Uani 1 1 d .
C40 C -0.1976(17) 1.0525(11) 0.5970(11) 0.145(7) Uani 1 1 d .
H40A H -0.1406 1.0591 0.6318 0.174 Uiso 1 1 calc R
H40B H -0.1967 1.1057 0.5491 0.174 Uiso 1 1 calc R
Cl1 Cl -0.3475(8) 1.0832(9) 0.6439(7) 0.310(6) Uani 1 1 d .
Cl2 Cl -0.1349(6) 0.9296(3) 0.5697(3) 0.175(2) Uani 1 1 d .
C41 C 0.7139(6) 0.1258(5) 0.8479(5) 0.0505(16) Uani 1 1 d .
H41A H 0.7729 0.1287 0.7986 0.061 Uiso 1 1 calc R
H41B H 0.7444 0.1506 0.8881 0.061 Uiso 1 1 calc R
Cl3 Cl 0.55474(18) 0.21352(14) 0.83004(13) 0.0634(5) Uani 1 1 d .
Cl4 Cl 0.7181(2) -0.00676(17) 0.8806(2) 0.1030(10) Uani 1 1 d .

loop_
_atom_site_aniso_label
_atom_site_aniso_U_11
_atom_site_aniso_U_22
_atom_site_aniso_U_33
_atom_site_aniso_U_23
_atom_site_aniso_U_13
_atom_site_aniso_U_12
B1 0.030(3) 0.028(3) 0.033(3) -0.004(2) -0.001(2) -0.007(2)
F1 0.050(2) 0.0391(18) 0.0297(16) -0.0064(13) 0.0077(14) -0.0125(15)
F2 0.091(3) 0.108(4) 0.042(2) -0.020(2) 0.002(2) -0.072(3)
F3 0.0323(17) 0.044(2) 0.055(2) 0.0084(16) -0.0033(15) 0.0063(15)
F4 0.0406(19) 0.0383(18) 0.045(2) 0.0123(15) 0.0040(15) 0.0005(15)
C1 0.040(3) 0.045(3) 0.043(3) -0.009(3) -0.021(3) 0.009(3)
C2 0.076(5) 0.038(3) 0.027(3) 0.002(2) -0.010(3) 0.007(3)
C3 0.071(4) 0.024(3) 0.036(3) 0.005(2) 0.011(3) -0.006(3)
C4 0.034(3) 0.019(2) 0.021(2) -0.0104(17) 0.0014(19) -0.0008(19)
C5 0.043(3) 0.020(2) 0.023(2) -0.0061(18) -0.003(2) -0.012(2)
C6 0.038(3) 0.026(2) 0.025(2) -0.0037(19) -0.007(2) -0.017(2)
C7 0.032(3) 0.021(2) 0.025(2) -0.0025(17) -0.0051(19) -0.0118(19)
C8 0.032(2) 0.024(2) 0.019(2) -0.0064(17) -0.0033(18) -0.0089(19)
C9 0.032(3) 0.042(3) 0.027(2) -0.010(2) 0.008(2) -0.017(2)
C10 0.044(3) 0.032(3) 0.032(3) -0.010(2) 0.005(2) 0.008(2)
C11 0.068(4) 0.023(3) 0.045(3) -0.002(2) -0.013(3) -0.022(3)
C12 0.040(3) 0.052(4) 0.051(4) 0.001(3) -0.016(3) -0.024(3)
C13 0.046(3) 0.028(3) 0.037(3) 0.003(2) -0.013(2) -0.016(2)
C14 0.028(3) 0.055(4) 0.042(3) -0.013(3) -0.004(2) -0.008(3)
C15 0.025(3) 0.067(4) 0.046(3) -0.023(3) 0.002(2) -0.016(3)
C16 0.031(3) 0.047(3) 0.059(4) -0.024(3) 0.009(3) -0.023(3)
C17 0.028(3) 0.034(3) 0.045(3) -0.013(2) 0.008(2) -0.013(2)
C18 0.017(2) 0.029(2) 0.029(2) -0.0084(19) 0.0028(18) -0.0071(18)
C19 0.028(2) 0.030(3) 0.033(3) -0.006(2) -0.001(2) -0.009(2)
C20 0.036(3) 0.041(3) 0.031(3) -0.011(2) 0.008(2) -0.013(2)
C21 0.038(3) 0.059(4) 0.035(3) -0.022(3) 0.009(2) -0.017(3)
C22 0.058(4) 0.055(4) 0.032(3) -0.004(3) 0.013(3) -0.024(3)
C23 0.088(6) 0.050(4) 0.047(4) 0.022(3) 0.013(4) 0.009(4)
C24 0.061(4) 0.040(3) 0.044(4) 0.010(3) 0.024(3) 0.012(3)
C25 0.026(2) 0.028(2) 0.026(2) -0.0062(19) 0.0052(18) -0.0122(19)
C26 0.040(3) 0.046(3) 0.026(3) -0.009(2) -0.004(2) -0.011(3)
C27 0.042(3) 0.059(4) 0.034(3) -0.012(3) -0.016(2) -0.008(3)
C28 0.028(3) 0.065(4) 0.040(3) -0.012(3) -0.012(2) -0.012(3)
C29 0.028(3) 0.054(3) 0.028(3) -0.018(2) 0.005(2) -0.017(2)
C30 0.027(2) 0.031(2) 0.027(2) -0.016(2) 0.0009(19) -0.007(2)
C31 0.031(3) 0.039(3) 0.028(3) -0.013(2) 0.004(2) -0.011(2)
C32 0.034(3) 0.032(3) 0.043(3) -0.012(2) -0.005(2) -0.014(2)
C33 0.035(3) 0.029(3) 0.070(4) -0.004(3) -0.010(3) -0.017(2)
C34 0.033(3) 0.028(3) 0.054(4) 0.010(2) -0.001(2) -0.014(2)
C35 0.032(3) 0.034(3) 0.034(3) 0.002(2) -0.003(2) -0.009(2)
C36 0.025(2) 0.029(2) 0.031(3) -0.005(2) -0.0004(19) -0.011(2)
C37 0.022(2) 0.020(2) 0.035(3) -0.0067(19) 0.0000(19) -0.0078(18)
C38 0.024(2) 0.025(2) 0.032(2) -0.0108(19) 0.0034(19) -0.0089(19)
C39 0.020(2) 0.022(2) 0.031(2) -0.0039(18) -0.0012(18) -0.0044(17)
Co1 0.0194(4) 0.0146(3) 0.0206(4) -0.0034(3) -0.0012(3) -0.0049(3)
Ni1 0.0186(4) 0.0176(4) 0.0222(4) -0.0059(3) 0.0019(3) -0.0034(3)
P1 0.0199(5) 0.0241(6) 0.0230(6) -0.0093(4) 0.0022(4) -0.0063(4)
P2 0.0186(5) 0.0191(5) 0.0243(6) -0.0049(4) 0.0035(4) -0.0055(4)
S1 0.0176(5) 0.0316(6) 0.0264(6) -0.0127(5) -0.0022(4) -0.0026(4)
S2 0.0315(6) 0.0193(5) 0.0341(6) -0.0050(4) 0.0092(5) -0.0094(5)
C40 0.165(15) 0.080(8) 0.205(18) -0.018(10) -0.094(14) -0.024(9)
Cl1 0.183(6) 0.403(14) 0.406(14) -0.201(11) 0.061(8) -0.141(8)
Cl2 0.316(7) 0.093(2) 0.134(3) 0.000(2) -0.125(4) -0.050(3)
C41 0.038(3) 0.044(3) 0.074(5) -0.017(3) 0.008(3) -0.022(3)
Cl3 0.0526(10) 0.0447(9) 0.0865(13) -0.0036(8) -0.0082(9) -0.0113(7)
Cl4 0.0641(13) 0.0449(10) 0.203(3) 0.0088(14) -0.0358(16) -0.0268(9)

loop_
_atom_type_symbol
_atom_type_description
_atom_type_scat_dispersion_real
_atom_type_scat_dispersion_imag
_atom_type_scat_source
C C 0.0181 0.0091 'International Tables Vol C Tables 4.2.6.8 and 6.1.1.4'
H H 0.0000 0.0000 'International Tables Vol C Tables 4.2.6.8 and 6.1.1.4'
B B 0.0090 0.0039 'International Tables Vol C Tables 4.2.6.8 and 6.1.1.4'
Cl Cl 0.3639 0.7018 'International Tables Vol C Tables 4.2.6.8 and 6.1.1.4'
Co Co -2.3653 3.6143 'International Tables Vol C Tables 4.2.6.8 and 6.1.1.4'
F F 0.0727 0.0534 'International Tables Vol C Tables 4.2.6.8 and 6.1.1.4'
Ni Ni -3.0029 0.5091 'International Tables Vol C Tables 4.2.6.8 and 6.1.1.4'
P P 0.2955 0.4335 'International Tables Vol C Tables 4.2.6.8 and 6.1.1.4'
S S 0.3331 0.5567 'International Tables Vol C Tables 4.2.6.8 and 6.1.1.4'

loop_
_geom_angle_atom_site_label_1
_geom_angle_atom_site_label_2
_geom_angle_atom_site_label_3
_geom_angle
F1 B1 F3 109.3(5)
F1 B1 F4 110.2(5)
F2 B1 F1 109.2(5)
F2 B1 F3 109.5(5)
F2 B1 F4 109.8(5)
F3 B1 F4 108.8(5)
H1A C1 H1B 107.5
C2 C1 H1A 108.5
C2 C1 H1B 108.5
C2 C1 S1 115.1(4)
S1 C1 H1A 108.5
S1 C1 H1B 108.5
C1 C2 H2A 108.7
C1 C2 H2B 108.7
H2A C2 H2B 107.6
C3 C2 C1 114.3(5)
C3 C2 H2A 108.7
C3 C2 H2B 108.7
C2 C3 H3A 108.4
C2 C3 H3B 108.4
C2 C3 S2 115.7(4)
H3A C3 H3B 107.4
S2 C3 H3A 108.4
S2 C3 H3B 108.4
C5 C4 C8 107.0(4)
C5 C4 C10 126.7(5)
C5 C4 Co1 70.2(3)
C8 C4 C10 126.2(5)
C8 C4 Co1 68.6(3)
C10 C4 Co1 126.7(4)
C4 C5 C6 109.5(4)
C4 C5 C11 126.5(5)
C4 C5 Co1 70.1(3)
C6 C5 C11 124.0(5)
C6 C5 Co1 68.6(3)
C11 C5 Co1 128.4(4)
C5 C6 C7 106.9(4)
C5 C6 C12 126.5(5)
C5 C6 Co1 70.6(3)
C7 C6 C12 126.6(5)
C7 C6 Co1 69.5(3)
C12 C6 Co1 126.5(4)
C6 C7 C13 125.8(5)
C6 C7 Co1 69.3(3)
C8 C7 C6 108.2(4)
C8 C7 C13 125.9(4)
C8 C7 Co1 69.8(3)
C13 C7 Co1 129.4(4)
C4 C8 C9 126.2(5)
C4 C8 Co1 70.3(3)
C7 C8 C4 108.4(4)
C7 C8 C9 125.4(4)
C7 C8 Co1 69.7(3)
C9 C8 Co1 127.8(3)
C8 C9 H9A 109.5
C8 C9 H9B 109.5
C8 C9 H9C 109.5
H9A C9 H9B 109.5
H9A C9 H9C 109.5
H9B C9 H9C 109.5
C4 C10 H10A 109.5
C4 C10 H10B 109.5
C4 C10 H10C 109.5
H10A C10 H10B 109.5
H10A C10 H10C 109.5
H10B C10 H10C 109.5
C5 C11 H11A 109.5
C5 C11 H11B 109.5
C5 C11 H11C 109.5
H11A C11 H11B 109.5
H11A C11 H11C 109.5
H11B C11 H11C 109.5
C6 C12 H12A 109.5
C6 C12 H12B 109.5
C6 C12 H12C 109.5
H12A C12 H12B 109.5
H12A C12 H12C 109.5
H12B C12 H12C 109.5
C7 C13 H13A 109.5
C7 C13 H13B 109.5
C7 C13 H13C 109.5
H13A C13 H13B 109.5
H13A C13 H13C 109.5
H13B C13 H13C 109.5
C15 C14 H14 119.9
C15 C14 C19 120.3(6)
C19 C14 H14 119.9
C14 C15 H15 119.9
C14 C15 C16 120.3(5)
C16 C15 H15 119.9
C15 C16 H16 120.0
C15 C16 C17 120.0(5)
C17 C16 H16 120.0
C16 C17 H17 119.7
C16 C17 C18 120.5(6)
C18 C17 H17 119.7
C17 C18 C19 119.2(5)
C17 C18 P2 119.6(4)
C19 C18 P2 121.2(4)
C14 C19 H19 120.1
C18 C19 C14 119.7(5)
C18 C19 H19 120.1
C21 C20 H20 120.0
C25 C20 H20 120.0
C25 C20 C21 120.1(6)
C20 C21 H21 119.5
C22 C21 C20 120.9(6)
C22 C21 H21 119.5
C21 C22 H22 120.0
C21 C22 C23 120.0(6)
C23 C22 H22 120.0
C22 C23 H23 119.8
C22 C23 C24 120.5(6)
C24 C23 H23 119.8
C23 C24 H24 120.0
C25 C24 C23 120.1(6)
C25 C24 H24 120.0
C20 C25 P2 121.0(4)
C24 C25 C20 118.4(5)
C24 C25 P2 120.5(4)
C27 C26 H26 119.9
C27 C26 C31 120.3(5)
C31 C26 H26 119.9
C26 C27 H27 120.0
C26 C27 C28 119.9(5)
C28 C27 H27 120.0
C27 C28 H28 119.8
C27 C28 C29 120.5(5)
C29 C28 H28 119.8
C28 C29 H29 120.0
C28 C29 C30 120.1(5)
C30 C29 H29 120.0
C29 C30 P1 120.7(4)
C31 C30 C29 119.2(5)
C31 C30 P1 119.6(4)
C26 C31 H31 120.0
C30 C31 C26 120.0(5)
C30 C31 H31 120.0
C33 C32 H32 120.0
C33 C32 C37 119.9(5)
C37 C32 H32 120.0
C32 C33 H33 119.8
C34 C33 C32 120.4(5)
C34 C33 H33 119.8
C33 C34 H34 119.8
C33 C34 C35 120.4(5)
C35 C34 H34 119.8
C34 C35 H35 120.2
C34 C35 C36 119.7(5)
C36 C35 H35 120.2
C35 C36 H36 119.9
C37 C36 C35 120.2(5)
C37 C36 H36 119.9
C32 C37 P1 121.0(4)
C36 C37 C32 119.4(5)
C36 C37 P1 119.5(4)
H38A C38 H38B 108.5
C39 C38 H38A 110.2
C39 C38 H38B 110.2
C39 C38 P1 107.5(3)
P1 C38 H38A 110.2
P1 C38 H38B 110.2
C38 C39 H39A 110.5
C38 C39 H39B 110.5
C38 C39 P2 106.0(3)
H39A C39 H39B 108.7
P2 C39 H39A 110.5
P2 C39 H39B 110.5
C4 Co1 C5 39.7(2)
C4 Co1 H 149.6(19)
C4 Co1 Ni1 156.42(14)
C4 Co1 S1 103.16(15)
C4 Co1 S2 121.88(14)
C5 Co1 H 136.5(19)
C5 Co1 Ni1 151.46(14)
C5 Co1 S1 136.63(15)
C5 Co1 S2 96.19(14)
C6 Co1 C4 68.6(2)
C6 Co1 C5 40.8(2)
C6 Co1 C7 41.11(18)
C6 Co1 C8 68.7(2)
C6 Co1 H 96.3(19)
C6 Co1 Ni1 134.42(15)
C6 Co1 S1 167.96(15)
C6 Co1 S2 103.75(15)
C7 Co1 C4 68.66(19)
C7 Co1 C5 68.09(18)
C7 Co1 C8 40.47(19)
C7 Co1 H 82.6(19)
C7 Co1 Ni1 130.06(14)
C7 Co1 S1 128.45(14)
C7 Co1 S2 140.90(14)
C8 Co1 C4 41.14(19)
C8 Co1 C5 67.69(19)
C8 Co1 H 109.4(19)
C8 Co1 Ni1 140.85(13)
C8 Co1 S1 99.25(14)
C8 Co1 S2 162.61(14)
Ni1 Co1 H 47.9(19)
S1 Co1 H 86.8(18)
S1 Co1 Ni1 54.91(4)
S1 Co1 S2 88.03(5)
S2 Co1 H 86.7(19)
S2 Co1 Ni1 55.55(4)
Co1 Ni1 H 34.1(14)
P1 Ni1 Co1 132.89(5)
P1 Ni1 H 116.1(14)
P1 Ni1 P2 87.42(5)
P1 Ni1 S1 90.51(5)
P1 Ni1 S2 166.64(6)
P2 Ni1 Co1 124.82(5)
P2 Ni1 H 101.0(14)
P2 Ni1 S1 175.99(6)
P2 Ni1 S2 95.34(5)
S1 Ni1 Co1 54.86(4)
S1 Ni1 H 76.8(14)
S1 Ni1 S2 87.46(5)
S2 Ni1 Co1 54.75(4)
S2 Ni1 H 76.2(14)
C30 P1 C37 107.2(2)
C30 P1 C38 106.8(2)
C30 P1 Ni1 112.79(17)
C37 P1 C38 103.9(2)
C37 P1 Ni1 116.02(16)
C38 P1 Ni1 109.39(16)
C18 P2 C25 105.3(2)
C18 P2 C39 107.7(2)
C18 P2 Ni1 118.38(15)
C25 P2 C39 104.2(2)
C25 P2 Ni1 113.91(17)
C39 P2 Ni1 106.31(15)
C1 S1 Co1 110.5(2)
C1 S1 Ni1 109.1(2)
Co1 S1 Ni1 70.23(4)
C3 S2 Co1 108.5(2)
C3 S2 Ni1 108.5(2)
Co1 S2 Ni1 69.70(4)
H40A C40 H40B 107.4
Cl1 C40 H40A 108.3
Cl1 C40 H40B 108.3
Cl1 C40 Cl2 115.9(10)
Cl2 C40 H40A 108.3
Cl2 C40 H40B 108.3
H41A C41 H41B 107.9
Cl3 C41 H41A 109.2
Cl3 C41 H41B 109.2
Cl4 C41 H41A 109.2
Cl4 C41 H41B 109.2
Cl4 C41 Cl3 112.2(3)

loop_
_geom_bond_atom_site_label_1
_geom_bond_atom_site_label_2
_geom_bond_distance
B1 F1 1.384(7)
B1 F2 1.379(7)
B1 F3 1.387(7)
B1 F4 1.390(7)
C1 H1A 0.9700
C1 H1B 0.9700
C1 C2 1.520(10)
C1 S1 1.826(6)
C2 H2A 0.9700
C2 H2B 0.9700
C2 C3 1.505(11)
C3 H3A 0.9700
C3 H3B 0.9700
C3 S2 1.831(7)
C4 C5 1.410(8)
C4 C8 1.452(7)
C4 C10 1.497(7)
C4 Co1 2.077(4)
C5 C6 1.439(7)
C5 C11 1.508(7)
C5 Co1 2.078(5)
C6 C7 1.441(6)
C6 C12 1.484(8)
C6 Co1 2.050(5)
C7 C8 1.420(7)
C7 C13 1.502(7)
C7 Co1 2.053(5)
C8 C9 1.495(7)
C8 Co1 2.054(5)
C9 H9A 0.9600
C9 H9B 0.9600
C9 H9C 0.9600
C10 H10A 0.9600
C10 H10B 0.9600
C10 H10C 0.9600
C11 H11A 0.9600
C11 H11B 0.9600
C11 H11C 0.9600
C12 H12A 0.9600
C12 H12B 0.9600
C12 H12C 0.9600
C13 H13A 0.9600
C13 H13B 0.9600
C13 H13C 0.9600
C14 H14 0.9300
C14 C15 1.377(9)
C14 C19 1.399(8)
C15 H15 0.9300
C15 C16 1.380(10)
C16 H16 0.9300
C16 C17 1.388(8)
C17 H17 0.9300
C17 C18 1.393(7)
C18 C19 1.396(7)
C18 P2 1.815(5)
C19 H19 0.9300
C20 H20 0.9300
C20 C21 1.387(8)
C20 C25 1.385(7)
C21 H21 0.9300
C21 C22 1.343(10)
C22 H22 0.9300
C22 C23 1.364(10)
C23 H23 0.9300
C23 C24 1.386(9)
C24 H24 0.9300
C24 C25 1.383(8)
C25 P2 1.822(5)
C26 H26 0.9300
C26 C27 1.377(9)
C26 C31 1.398(8)
C27 H27 0.9300
C27 C28 1.378(9)
C28 H28 0.9300
C28 C29 1.388(8)
C29 H29 0.9300
C29 C30 1.395(7)
C30 C31 1.388(7)
C30 P1 1.813(5)
C31 H31 0.9300
C32 H32 0.9300
C32 C33 1.383(8)
C32 C37 1.407(7)
C33 H33 0.9300
C33 C34 1.366(9)
C34 H34 0.9300
C34 C35 1.390(8)
C35 H35 0.9300
C35 C36 1.396(7)
C36 H36 0.9300
C36 C37 1.377(7)
C37 P1 1.822(5)
C38 H38A 0.9700
C38 H38B 0.9700
C38 C39 1.525(7)
C38 P1 1.840(5)
C39 H39A 0.9700
C39 H39B 0.9700
C39 P2 1.838(5)
Co1 H 1.45(5)
Co1 Ni1 2.5557(10)
Co1 S1 2.2209(13)
Co1 S2 2.2252(13)
Ni1 H 1.91(5)
Ni1 P1 2.1459(14)
Ni1 P2 2.1578(13)
Ni1 S1 2.2221(13)
Ni1 S2 2.2470(14)
C40 H40A 0.9700
C40 H40B 0.9700
C40 Cl1 1.646(19)
C40 Cl2 1.666(14)
C41 H41A 0.9700
C41 H41B 0.9700
C41 Cl3 1.768(7)
C41 Cl4 1.731(7)
